data_1568635
loop_
_publ_author_name
'Reichl, Stephan'
'Bal&#xe1;zs, G&#xe1;bor'
'Scheer, Manfred'

_publ_section_title
;
 Novel synthetic route for (parent) phosphetanes, phospholanes,
 phosphinanes and phosphepanes.
;
_journal_issue 14
_journal_name_full 'Chemical science'
_journal_page_first 3834
_journal_page_last 3838
_journal_paper_doi 10.1039/d3sc00580a
_journal_volume 14
_journal_year 2023
_chemical_absolute_configuration ad
_chemical_formula_moiety 'C15 H25 Fe P5'
_chemical_formula_sum 'C15 H25 Fe P5'
_chemical_formula_weight 416.05
_space_group_crystal_system orthorhombic
_space_group_IT_number 19
_space_group_name_Hall 'P 2ac 2ab'
_space_group_name_H-M_alt 'P 21 21 21'
_atom_sites_solution_hydrogens geom
_atom_sites_solution_primary dual
_audit_creation_date 2021-12-03
_audit_creation_method
;
Olex2 1.5-alpha
(compiled 2021.12.02 svn.rb8f36f48 for OlexSys, GUI svn.r6436)
;
_audit_update_record
;
2022-12-23 deposited with the CCDC.	2023-03-13 downloaded from the CCDC.
;
_cell_angle_alpha 90
_cell_angle_beta 90
_cell_angle_gamma 90
_cell_formula_units_Z 4
_cell_length_a 9.17120(10)
_cell_length_b 14.22010(10)
_cell_length_c 14.9030(2)
_cell_measurement_reflns_used 13178
_cell_measurement_temperature 123.01(10)
_cell_measurement_theta_max 74.0200
_cell_measurement_theta_min 4.2630
_cell_volume 1943.58(4)
_computing_cell_refinement 'CrysAlisPro 1.171.41.83a (Rigaku OD, 2020)'
_computing_data_collection 'CrysAlisPro 1.171.41.83a (Rigaku OD, 2020)'
_computing_data_reduction 'CrysAlisPro 1.171.41.83a (Rigaku OD, 2020)'
_computing_molecular_graphics 'Olex2 1.5-alpha (Dolomanov et al., 2009)'
_computing_publication_material 'Olex2 1.5-alpha (Dolomanov et al., 2009)'
_computing_structure_refinement 'SHELXL 2018/3 (Sheldrick, 2015)'
_computing_structure_solution 'SHELXT 2018/2 (Sheldrick, 2018)'
_diffrn_ambient_environment N~2~
_diffrn_ambient_temperature 123.01(10)
_diffrn_detector 'Hybrid Pixel Array Detector'
_diffrn_detector_area_resol_mean 10.0000
_diffrn_detector_type 'HyPix-Arc 150'
_diffrn_measured_fraction_theta_full 1.000
_diffrn_measured_fraction_theta_max 0.994
_diffrn_measurement_details
;
List of Runs (angles in degrees, time in seconds):

  # Type    Start    End  Width  t~exp~   \w     \q     \k     \f   Frames
#--------------------------------------------------------------------------
  1  \w     29.00  57.00   0.50    0.05    --   62.55-145.00 -91.00   56
  2  \w     26.00  56.00   0.50    0.05    --   62.55-126.00  75.00   60
  3  \w    -89.00 -64.00   0.50    0.05    --  -64.35 145.00 -39.00   50
  4  \w    -71.00 -45.00   0.50    0.05    --  -68.39 126.00 152.00   52
  5  \w    -79.00 -54.00   0.50    0.05    --  -68.39 145.00 -39.00   50
  6  \w     49.00  74.00   0.50    0.05    --   73.48-145.00 -91.00   50
  7  \w     51.00  76.00   0.50    0.05    --   75.18-145.00 -91.00   50
  8  \w     43.00  68.00   0.50    0.05    --   75.18-126.00  75.00   50
  9  \w     71.00  97.00   0.50    0.05    --   75.18 145.00 -39.00   52
 10  \w     72.00 100.00   0.50    0.05    --   62.55  15.00 150.00   56
 11  \w     37.00  69.00   0.50    0.05    --   62.55  15.00 150.00   64
 12  \w    -69.00 -39.00   0.50    0.05    --  -64.35 -15.00  90.00   60
 13  \w    -52.00 -25.00   0.50    0.05    --  -64.35 125.00  30.00   54
 14  \w    -87.00 -29.00   0.50    0.05    --  -64.35 125.00-150.00  116
 15  \w    -86.00 -57.00   0.50    0.05    --  -64.35 125.00  30.00   58
 16  \w     50.00  96.00   0.50    0.05    --   75.18-125.00  90.00   92
 17  \w     36.00  98.00   0.50    0.05    --   75.18-125.00 150.00  124
 18  \w     43.00  93.00   0.50    0.05    --   75.18-125.00  60.00  100
 19  \w     49.00  78.00   0.50    0.05    --   77.75 -92.00  83.70   58
 20  \w     48.00  73.00   0.50    0.05    --   77.75 -84.00  27.26   50
 21  \w     68.00  94.00   0.50    0.05    --   77.75  14.00 -80.63   52
 22  \w     39.00  88.00   0.50    0.05    --   77.75-124.00 -13.91   98
 23  \w     60.00 119.00   0.50    0.05    --   77.75  19.00  82.49  118
 24  \w     52.00 113.00   0.50    0.05    --   77.75  18.00  28.67  122
 25  \w     69.00 113.00   0.50    0.05    --   77.75   8.00 152.62   88
 26  \w     65.00  90.00   0.50    0.05    --   77.75  21.00-104.47   50
 27  \w     52.00  82.00   0.50    0.05    --   77.75-120.00 -95.09   60
 28  \w     65.00 110.00   0.50    0.05    --   77.75  21.00 138.92   90
 29  \w     73.00 114.00   0.50    0.05    --   77.75-152.00  -2.96   82
 30  \w     60.00 114.00   0.50    0.05    --   77.75   7.00-134.28  108
 31  \w     58.00  95.00   0.50    0.05    --   77.75   8.00  81.38   74
 32  \w     70.00 100.00   0.50    0.05    --   77.75   3.00 122.67   60
 33  \w     79.00 106.00   0.50    0.05    --   77.75  20.00 -60.53   54
;
_diffrn_measurement_device 'four-circle diffractometer'
_diffrn_measurement_device_type 'XtaLAB Synergy R, DW system, HyPix-Arc 150'
_diffrn_measurement_method '\w scans'
_diffrn_orient_matrix_type 'CrysAlisPro convention (1999,Acta A55,543-557)'
_diffrn_orient_matrix_UB_11 0.1412352000
_diffrn_orient_matrix_UB_12 0.0386935000
_diffrn_orient_matrix_UB_13 0.0419999000
_diffrn_orient_matrix_UB_21 0.0579142000
_diffrn_orient_matrix_UB_22 0.0245716000
_diffrn_orient_matrix_UB_23 -0.0941777000
_diffrn_orient_matrix_UB_31 -0.0700306000
_diffrn_orient_matrix_UB_32 0.0982088000
_diffrn_orient_matrix_UB_33 0.0069463000
_diffrn_radiation_monochromator mirror
_diffrn_radiation_probe x-ray
_diffrn_radiation_type 'Cu K\a'
_diffrn_radiation_wavelength 1.54184
_diffrn_reflns_av_R_equivalents 0.0303
_diffrn_reflns_av_unetI/netI 0.0215
_diffrn_reflns_Laue_measured_fraction_full 1.000
_diffrn_reflns_Laue_measured_fraction_max 0.994
_diffrn_reflns_limit_h_max 11
_diffrn_reflns_limit_h_min -11
_diffrn_reflns_limit_k_max 17
_diffrn_reflns_limit_k_min -13
_diffrn_reflns_limit_l_max 18
_diffrn_reflns_limit_l_min -18
_diffrn_reflns_number 20511
_diffrn_reflns_point_group_measured_fraction_full 1.000
_diffrn_reflns_point_group_measured_fraction_max 0.991
_diffrn_reflns_theta_full 67.684
_diffrn_reflns_theta_max 74.432
_diffrn_reflns_theta_min 4.297
_diffrn_source 'Rotating-anode X-ray tube'
_diffrn_source_type 'Rigaku (Cu) X-ray Source'
_exptl_absorpt_coefficient_mu 10.036
_exptl_absorpt_correction_T_max 0.839
_exptl_absorpt_correction_T_min 0.254
_exptl_absorpt_correction_type gaussian
_exptl_absorpt_process_details
;
CrysAlisPro 1.171.41.83a (Rigaku Oxford Diffraction, 2020)
Numerical absorption correction based on gaussian integration over
a multifaceted crystal model
Empirical absorption correction using spherical harmonics,
implemented in SCALE3 ABSPACK scaling algorithm.
;
_exptl_crystal_colour 'dark green'
_exptl_crystal_colour_modifier dark
_exptl_crystal_colour_primary green
_exptl_crystal_density_diffrn 1.422
_exptl_crystal_description block
_exptl_crystal_F_000 864
_exptl_crystal_size_max 0.15
_exptl_crystal_size_mid 0.13
_exptl_crystal_size_min 0.07
_refine_diff_density_max 0.218
_refine_diff_density_min -0.307
_refine_diff_density_rms 0.053
_refine_ls_abs_structure_details
;
 Flack x determined using 1576 quotients [(I+)-(I-)]/[(I+)+(I-)]
 (Parsons, Flack and Wagner, Acta Cryst. B69 (2013) 249-259).
;
_refine_ls_abs_structure_Flack 0.003(2)
_refine_ls_extinction_method none
_refine_ls_goodness_of_fit_ref 1.076
_refine_ls_hydrogen_treatment constr
_refine_ls_matrix_type full
_refine_ls_number_parameters 195
_refine_ls_number_reflns 3935
_refine_ls_number_restraints 0
_refine_ls_restrained_S_all 1.076
_refine_ls_R_factor_all 0.0271
_refine_ls_R_factor_gt 0.0267
_refine_ls_shift/su_max 0.001
_refine_ls_shift/su_mean 0.000
_refine_ls_structure_factor_coef Fsqd
_refine_ls_weighting_details 'w=1/[\s^2^(Fo^2^)+(0.0153P)^2^+1.6641P] where P=(Fo^2^+2Fc^2^)/3'
_refine_ls_weighting_scheme calc
_refine_ls_wR_factor_gt 0.0590
_refine_ls_wR_factor_ref 0.0592
_reflns_Friedel_coverage 0.746
_reflns_Friedel_fraction_full 1.000
_reflns_Friedel_fraction_max 0.987
_reflns_number_gt 3896
_reflns_number_total 3935
_reflns_threshold_expression 'I > 2\s(I)'
_cod_data_source_file d3sc00580a2.cif
_cod_data_source_block abs_gaus_error5
_cod_depositor_comments 'Adding full bibliography for 1568634--1568643.cif.'
_cod_database_code 1568635
_shelx_shelxl_version_number 2018/3
_chemical_oxdiff_formula C15H25FeP5
_shelx_space_group_comment
;
The symmetry employed for this shelxl refinement is uniquely defined
by the following loop, which should always be used as a source of
symmetry information in preference to the above space-group names.
They are only intended as comments.
;
_shelx_estimated_absorpt_t_max 0.540
_shelx_estimated_absorpt_t_min 0.314
_olex2_refinement_description
;
1. Fixed Uiso
 At 1.2 times of:
  All C(H,H) groups
 At 1.5 times of:
  All C(H,H,H) groups
2.a Secondary CH2 refined with riding coordinates:
 C15(H15A,H15B), C11(H11A,H11B), C14(H14A,H14B), C12(H12A,H12B), C13(H13A,H13B)
2.b Idealised Me refined as rotating group:
 C10(H10A,H10B,H10C), C7(H7A,H7B,H7C), C8(H8A,H8B,H8C), C6(H6A,H6B,H6C),
 C9(H9A,H9B,H9C)
;
_olex2_submission_special_instructions 'No special instructions were received'
_oxdiff_exptl_absorpt_empirical_details
;
Empirical correction (ABSPACK) includes:
- Absorption correction using spherical harmonics
- Frame scaling
;
_oxdiff_exptl_absorpt_empirical_full_max 1.278
_oxdiff_exptl_absorpt_empirical_full_min 0.808

loop_
_space_group_symop_operation_xyz
'x, y, z'
'-x+1/2, -y, z+1/2'
'-x, y+1/2, -z+1/2'
'x+1/2, -y+1/2, -z'

loop_
_atom_site_label
_atom_site_type_symbol
_atom_site_fract_x
_atom_site_fract_y
_atom_site_fract_z
_atom_site_U_iso_or_equiv
_atom_site_adp_type
_atom_site_occupancy
_atom_site_site_symmetry_order
_atom_site_calc_flag
_atom_site_refinement_flags_posn
_atom_site_refinement_flags_adp
_atom_site_refinement_flags_occupancy
_atom_site_disorder_assembly
_atom_site_disorder_group
Fe1 Fe 0.26619(5) 0.63393(3) 0.21628(3) 0.01964(12) Uani 1 1 d . . . . .
P1 P 0.46045(9) 0.61653(6) 0.38113(5) 0.02094(17) Uani 1 1 d . . . . .
P5 P 0.51470(9) 0.61226(7) 0.24147(6) 0.0273(2) Uani 1 1 d . . . . .
P2 P 0.23551(10) 0.65364(6) 0.36988(6) 0.02736(19) Uani 1 1 d . . . . .
P4 P 0.44493(12) 0.75062(7) 0.20531(7) 0.0376(2) Uani 1 1 d . . . . .
P3 P 0.26008(13) 0.77845(6) 0.29030(7) 0.0390(2) Uani 1 1 d . . . . .
C5 C 0.1625(4) 0.6497(2) 0.0939(2) 0.0258(7) Uani 1 1 d . . . . .
C2 C 0.0855(4) 0.5435(2) 0.2004(2) 0.0273(7) Uani 1 1 d . . . . .
C1 C 0.0556(3) 0.6326(2) 0.1608(2) 0.0246(7) Uani 1 1 d . . . . .
C4 C 0.2599(4) 0.5715(3) 0.0921(2) 0.0310(8) Uani 1 1 d . . . . .
C3 C 0.2113(4) 0.5055(2) 0.1591(3) 0.0319(8) Uani 1 1 d . . . . .
C15 C 0.4752(4) 0.4969(2) 0.4229(3) 0.0329(8) Uani 1 1 d . . . . .
H15A H 0.423648 0.491951 0.481079 0.039 Uiso 1 1 calc R U . . .
H15B H 0.427586 0.453418 0.380113 0.039 Uiso 1 1 calc R U . . .
C11 C 0.5781(4) 0.6805(3) 0.4578(3) 0.0318(8) Uani 1 1 d . . . . .
H11A H 0.589027 0.746156 0.436890 0.038 Uiso 1 1 calc R U . . .
H11B H 0.533225 0.681765 0.518201 0.038 Uiso 1 1 calc R U . . .
C10 C 0.1669(5) 0.7324(3) 0.0315(3) 0.0540(14) Uani 1 1 d . . . . .
H10A H 0.129053 0.788153 0.062349 0.081 Uiso 1 1 calc R U . . .
H10B H 0.106772 0.719221 -0.021418 0.081 Uiso 1 1 calc R U . . .
H10C H 0.267738 0.743929 0.012684 0.081 Uiso 1 1 calc R U . . .
C14 C 0.6351(5) 0.4680(3) 0.4353(3) 0.0469(11) Uani 1 1 d . . . . .
H14A H 0.638466 0.403458 0.460250 0.056 Uiso 1 1 calc R U . . .
H14B H 0.683325 0.466707 0.375925 0.056 Uiso 1 1 calc R U . . .
C7 C -0.0076(5) 0.4978(3) 0.2703(3) 0.0521(12) Uani 1 1 d . . . . .
H7A H 0.049758 0.450414 0.302525 0.078 Uiso 1 1 calc R U . . .
H7B H -0.091398 0.467508 0.241539 0.078 Uiso 1 1 calc R U . . .
H7C H -0.042109 0.545490 0.312775 0.078 Uiso 1 1 calc R U . . .
C12 C 0.7286(4) 0.6338(3) 0.4633(3) 0.0451(10) Uani 1 1 d . . . . .
H12A H 0.774173 0.634272 0.403074 0.054 Uiso 1 1 calc R U . . .
H12B H 0.791611 0.670714 0.504143 0.054 Uiso 1 1 calc R U . . .
C8 C 0.2729(6) 0.4093(3) 0.1774(4) 0.0629(15) Uani 1 1 d . . . . .
H8A H 0.376539 0.408347 0.161545 0.094 Uiso 1 1 calc R U . . .
H8B H 0.220521 0.362582 0.141397 0.094 Uiso 1 1 calc R U . . .
H8C H 0.261609 0.394411 0.241245 0.094 Uiso 1 1 calc R U . . .
C13 C 0.7193(5) 0.5333(4) 0.4969(3) 0.0574(13) Uani 1 1 d . . . . .
H13A H 0.819390 0.508400 0.504388 0.069 Uiso 1 1 calc R U . . .
H13B H 0.672177 0.533250 0.556669 0.069 Uiso 1 1 calc R U . . .
C6 C -0.0720(5) 0.6943(3) 0.1828(3) 0.0495(12) Uani 1 1 d . . . . .
H6A H -0.089752 0.692991 0.247585 0.074 Uiso 1 1 calc R U . . .
H6B H -0.158667 0.671389 0.151108 0.074 Uiso 1 1 calc R U . . .
H6C H -0.051055 0.758959 0.163907 0.074 Uiso 1 1 calc R U . . .
C9 C 0.3842(5) 0.5569(4) 0.0301(4) 0.0689(18) Uani 1 1 d . . . . .
H9A H 0.427916 0.617798 0.015045 0.103 Uiso 1 1 calc R U . . .
H9B H 0.349539 0.526364 -0.024869 0.103 Uiso 1 1 calc R U . . .
H9C H 0.457414 0.516921 0.059053 0.103 Uiso 1 1 calc R U . . .

loop_
_atom_site_aniso_label
_atom_site_aniso_U_11
_atom_site_aniso_U_22
_atom_site_aniso_U_33
_atom_site_aniso_U_23
_atom_site_aniso_U_13
_atom_site_aniso_U_12
Fe1 0.0218(2) 0.0171(2) 0.0201(2) -0.00204(19) -0.0021(2) -0.0008(2)
P1 0.0221(4) 0.0214(4) 0.0193(4) -0.0005(3) 0.0002(3) -0.0006(3)
P5 0.0221(4) 0.0391(5) 0.0205(4) -0.0010(4) 0.0010(3) -0.0054(4)
P2 0.0258(4) 0.0320(4) 0.0243(4) -0.0060(3) 0.0005(4) 0.0071(4)
P4 0.0502(6) 0.0325(5) 0.0301(5) 0.0090(4) -0.0116(5) -0.0206(4)
P3 0.0589(6) 0.0211(4) 0.0370(5) -0.0076(4) -0.0179(6) 0.0098(4)
C5 0.0291(17) 0.0289(18) 0.0194(15) 0.0035(14) -0.0056(13) -0.0093(14)
C2 0.0316(18) 0.0250(17) 0.0253(18) -0.0011(14) -0.0044(15) -0.0098(14)
C1 0.0211(15) 0.0245(16) 0.0283(16) -0.0035(14) -0.0001(13) -0.0016(14)
C4 0.0212(16) 0.044(2) 0.0275(17) -0.0185(15) 0.0012(15) -0.0047(16)
C3 0.034(2) 0.0241(17) 0.038(2) -0.0104(15) -0.0147(17) 0.0016(15)
C15 0.036(2) 0.0250(17) 0.038(2) 0.0060(15) 0.0031(17) 0.0035(15)
C11 0.034(2) 0.036(2) 0.0254(18) -0.0099(15) -0.0035(15) -0.0018(16)
C10 0.067(3) 0.056(3) 0.039(2) 0.024(2) -0.023(2) -0.033(2)
C14 0.047(3) 0.042(2) 0.052(3) -0.002(2) -0.007(2) 0.021(2)
C7 0.065(3) 0.054(3) 0.038(2) 0.006(2) -0.001(2) -0.036(2)
C12 0.0266(18) 0.071(3) 0.038(2) -0.025(2) -0.0054(17) 0.000(2)
C8 0.059(3) 0.027(2) 0.102(4) -0.022(2) -0.037(3) 0.009(2)
C13 0.043(3) 0.075(3) 0.054(3) -0.012(2) -0.022(2) 0.030(2)
C6 0.029(2) 0.047(2) 0.072(3) -0.016(2) -0.004(2) 0.0069(18)
C9 0.035(2) 0.113(5) 0.059(3) -0.056(3) 0.015(2) -0.019(3)

loop_
_atom_type_symbol
_atom_type_description
_atom_type_scat_dispersion_real
_atom_type_scat_dispersion_imag
_atom_type_scat_source
C C 0.0181 0.0091 'International Tables Vol C Tables 4.2.6.8 and 6.1.1.4'
H H 0.0000 0.0000 'International Tables Vol C Tables 4.2.6.8 and 6.1.1.4'
Fe Fe -1.1336 3.1974 'International Tables Vol C Tables 4.2.6.8 and 6.1.1.4'
P P 0.2955 0.4335 'International Tables Vol C Tables 4.2.6.8 and 6.1.1.4'

loop_
_exptl_crystal_face_index_h
_exptl_crystal_face_index_k
_exptl_crystal_face_index_l
_exptl_crystal_face_perp_dist
-4 6 -2 0.0576
3 5 6 0.0703
5 -5 4 0.0621
-3 -6 -6 0.0517
-4 4 5 0.0409
4 -4 -5 0.0634
2 -9 1 0.0729
-3 -4 7 0.0375
0 -4 9 0.0277
-2 0 9 0.0209
3 5 -7 0.0626
1 1 -9 0.0448
2 -3 9 0.0295
0 2 9 0.0349

loop_
_geom_angle_atom_site_label_1
_geom_angle_atom_site_label_2
_geom_angle_atom_site_label_3
_geom_angle
_geom_angle_site_symmetry_1
_geom_angle_site_symmetry_3
_geom_angle_publ_flag
P5 Fe1 P4 54.51(4) . . ?
P5 Fe1 P3 93.66(4) . . ?
P2 Fe1 P5 88.61(3) . . ?
P2 Fe1 P4 93.91(4) . . ?
P2 Fe1 P3 54.90(4) . . ?
P3 Fe1 P4 54.89(4) . . ?
C5 Fe1 P5 127.29(10) . . ?
C5 Fe1 P2 143.11(11) . . ?
C5 Fe1 P4 100.59(10) . . ?
C5 Fe1 P3 108.08(10) . . ?
C5 Fe1 C2 66.82(13) . . ?
C5 Fe1 C1 39.79(13) . . ?
C5 Fe1 C3 67.80(14) . . ?
C2 Fe1 P5 134.85(10) . . ?
C2 Fe1 P2 95.10(10) . . ?
C2 Fe1 P4 167.13(10) . . ?
C2 Fe1 P3 124.81(10) . . ?
C1 Fe1 P5 164.00(10) . . ?
C1 Fe1 P2 106.11(10) . . ?
C1 Fe1 P4 128.56(10) . . ?
C1 Fe1 P3 99.90(10) . . ?
C1 Fe1 C2 39.54(13) . . ?
C4 Fe1 P5 96.62(11) . . ?
C4 Fe1 P2 159.52(11) . . ?
C4 Fe1 P4 105.27(11) . . ?
C4 Fe1 P3 143.73(11) . . ?
C4 Fe1 C5 40.49(14) . . ?
C4 Fe1 C2 67.27(14) . . ?
C4 Fe1 C1 67.40(14) . . ?
C4 Fe1 C3 40.84(15) . . ?
C3 Fe1 P5 100.77(11) . . ?
C3 Fe1 P2 118.74(12) . . ?
C3 Fe1 P4 139.93(12) . . ?
C3 Fe1 P3 164.27(12) . . ?
C3 Fe1 C2 39.47(14) . . ?
C3 Fe1 C1 66.91(13) . . ?
P2 P1 P5 98.92(5) . . ?
C15 P1 P5 106.82(13) . . ?
C15 P1 P2 109.28(13) . . ?
C11 P1 P5 119.20(13) . . ?
C11 P1 P2 119.99(13) . . ?
C11 P1 C15 102.05(18) . . ?
P1 P5 Fe1 85.73(4) . . ?
P4 P5 Fe1 62.93(4) . . ?
P4 P5 P1 98.59(5) . . ?
P1 P2 Fe1 86.02(4) . . ?
P1 P2 P3 98.41(5) . . ?
P3 P2 Fe1 62.78(4) . . ?
P5 P4 Fe1 62.56(3) . . ?
P5 P4 P3 104.87(5) . . ?
P3 P4 Fe1 62.44(4) . . ?
P2 P3 Fe1 62.32(3) . . ?
P2 P3 P4 104.82(5) . . ?
P4 P3 Fe1 62.68(4) . . ?
C1 C5 Fe1 71.30(19) . . ?
C1 C5 C4 108.2(3) . . ?
C1 C5 C10 126.0(4) . . ?
C4 C5 Fe1 69.17(19) . . ?
C4 C5 C10 125.6(4) . . ?
C10 C5 Fe1 128.3(3) . . ?
C1 C2 Fe1 69.84(18) . . ?
C1 C2 C7 124.4(4) . . ?
C3 C2 Fe1 69.0(2) . . ?
C3 C2 C1 108.4(3) . . ?
C3 C2 C7 127.1(4) . . ?
C7 C2 Fe1 129.4(3) . . ?
C5 C1 Fe1 68.91(19) . . ?
C5 C1 C2 108.1(3) . . ?
C5 C1 C6 126.3(3) . . ?
C2 C1 Fe1 70.62(19) . . ?
C2 C1 C6 125.5(3) . . ?
C6 C1 Fe1 128.8(3) . . ?
C5 C4 Fe1 70.34(19) . . ?
C5 C4 C3 107.5(3) . . ?
C5 C4 C9 127.1(4) . . ?
C3 C4 Fe1 70.46(19) . . ?
C3 C4 C9 125.4(4) . . ?
C9 C4 Fe1 126.9(3) . . ?
C2 C3 Fe1 71.55(19) . . ?
C2 C3 C4 107.8(3) . . ?
C2 C3 C8 125.0(4) . . ?
C4 C3 Fe1 68.71(18) . . ?
C4 C3 C8 127.0(4) . . ?
C8 C3 Fe1 129.3(3) . . ?
P1 C15 H15A 109.4 . . ?
P1 C15 H15B 109.4 . . ?
H15A C15 H15B 108.0 . . ?
C14 C15 P1 111.3(3) . . ?
C14 C15 H15A 109.4 . . ?
C14 C15 H15B 109.4 . . ?
P1 C11 H11A 109.5 . . ?
P1 C11 H11B 109.5 . . ?
H11A C11 H11B 108.1 . . ?
C12 C11 P1 110.6(2) . . ?
C12 C11 H11A 109.5 . . ?
C12 C11 H11B 109.5 . . ?
C5 C10 H10A 109.5 . . ?
C5 C10 H10B 109.5 . . ?
C5 C10 H10C 109.5 . . ?
H10A C10 H10B 109.5 . . ?
H10A C10 H10C 109.5 . . ?
H10B C10 H10C 109.5 . . ?
C15 C14 H14A 108.9 . . ?
C15 C14 H14B 108.9 . . ?
H14A C14 H14B 107.7 . . ?
C13 C14 C15 113.3(4) . . ?
C13 C14 H14A 108.9 . . ?
C13 C14 H14B 108.9 . . ?
C2 C7 H7A 109.5 . . ?
C2 C7 H7B 109.5 . . ?
C2 C7 H7C 109.5 . . ?
H7A C7 H7B 109.5 . . ?
H7A C7 H7C 109.5 . . ?
H7B C7 H7C 109.5 . . ?
C11 C12 H12A 109.2 . . ?
C11 C12 H12B 109.2 . . ?
H12A C12 H12B 107.9 . . ?
C13 C12 C11 112.0(3) . . ?
C13 C12 H12A 109.2 . . ?
C13 C12 H12B 109.2 . . ?
C3 C8 H8A 109.5 . . ?
C3 C8 H8B 109.5 . . ?
C3 C8 H8C 109.5 . . ?
H8A C8 H8B 109.5 . . ?
H8A C8 H8C 109.5 . . ?
H8B C8 H8C 109.5 . . ?
C14 C13 C12 113.9(4) . . ?
C14 C13 H13A 108.8 . . ?
C14 C13 H13B 108.8 . . ?
C12 C13 H13A 108.8 . . ?
C12 C13 H13B 108.8 . . ?
H13A C13 H13B 107.7 . . ?
C1 C6 H6A 109.5 . . ?
C1 C6 H6B 109.5 . . ?
C1 C6 H6C 109.5 . . ?
H6A C6 H6B 109.5 . . ?
H6A C6 H6C 109.5 . . ?
H6B C6 H6C 109.5 . . ?
C4 C9 H9A 109.5 . . ?
C4 C9 H9B 109.5 . . ?
C4 C9 H9C 109.5 . . ?
H9A C9 H9B 109.5 . . ?
H9A C9 H9C 109.5 . . ?
H9B C9 H9C 109.5 . . ?

loop_
_geom_bond_atom_site_label_1
_geom_bond_atom_site_label_2
_geom_bond_distance
_geom_bond_site_symmetry_2
_geom_bond_publ_flag
Fe1 P5 2.3303(10) . ?
Fe1 P2 2.3232(9) . ?
Fe1 P4 2.3382(11) . ?
Fe1 P3 2.3331(9) . ?
Fe1 C5 2.069(3) . ?
Fe1 C2 2.111(3) . ?
Fe1 C1 2.101(3) . ?
Fe1 C4 2.054(3) . ?
Fe1 C3 2.077(3) . ?
P1 P5 2.1409(12) . ?
P1 P2 2.1360(12) . ?
P1 C15 1.816(3) . ?
P1 C11 1.816(4) . ?
P5 P4 2.1380(14) . ?
P2 P3 2.1465(13) . ?
P4 P3 2.1529(17) . ?
C5 C1 1.419(5) . ?
C5 C4 1.427(5) . ?
C5 C10 1.500(5) . ?
C2 C1 1.425(5) . ?
C2 C3 1.414(5) . ?
C2 C7 1.496(5) . ?
C1 C6 1.499(5) . ?
C4 C3 1.441(5) . ?
C4 C9 1.482(5) . ?
C3 C8 1.505(5) . ?
C15 H15A 0.9900 . ?
C15 H15B 0.9900 . ?
C15 C14 1.534(5) . ?
C11 H11A 0.9900 . ?
C11 H11B 0.9900 . ?
C11 C12 1.533(5) . ?
C10 H10A 0.9800 . ?
C10 H10B 0.9800 . ?
C10 H10C 0.9800 . ?
C14 H14A 0.9900 . ?
C14 H14B 0.9900 . ?
C14 C13 1.517(6) . ?
C7 H7A 0.9800 . ?
C7 H7B 0.9800 . ?
C7 H7C 0.9800 . ?
C12 H12A 0.9900 . ?
C12 H12B 0.9900 . ?
C12 C13 1.518(7) . ?
C8 H8A 0.9800 . ?
C8 H8B 0.9800 . ?
C8 H8C 0.9800 . ?
C13 H13A 0.9900 . ?
C13 H13B 0.9900 . ?
C6 H6A 0.9800 . ?
C6 H6B 0.9800 . ?
C6 H6C 0.9800 . ?
C9 H9A 0.9800 . ?
C9 H9B 0.9800 . ?
C9 H9C 0.9800 . ?

loop_
_geom_torsion_atom_site_label_1
_geom_torsion_atom_site_label_2
_geom_torsion_atom_site_label_3
_geom_torsion_atom_site_label_4
_geom_torsion
_geom_torsion_site_symmetry_1
_geom_torsion_site_symmetry_2
_geom_torsion_site_symmetry_3
_geom_torsion_site_symmetry_4
_geom_torsion_publ_flag
Fe1 C5 C1 C2 -60.0(2) . . . . ?
Fe1 C5 C1 C6 123.4(4) . . . . ?
Fe1 C5 C4 C3 61.0(2) . . . . ?
Fe1 C5 C4 C9 -122.0(4) . . . . ?
Fe1 C2 C1 C5 58.9(2) . . . . ?
Fe1 C2 C1 C6 -124.4(4) . . . . ?
Fe1 C2 C3 C4 -59.4(2) . . . . ?
Fe1 C2 C3 C8 125.6(4) . . . . ?
Fe1 C4 C3 C2 61.2(2) . . . . ?
Fe1 C4 C3 C8 -123.9(4) . . . . ?
P1 C15 C14 C13 56.5(5) . . . . ?
P1 C11 C12 C13 -60.4(4) . . . . ?
P5 P1 C15 C14 75.9(3) . . . . ?
P5 P1 C11 C12 -65.3(3) . . . . ?
P2 P1 C15 C14 -178.0(3) . . . . ?
P2 P1 C11 C12 172.8(2) . . . . ?
C5 C4 C3 Fe1 -60.9(2) . . . . ?
C5 C4 C3 C2 0.3(4) . . . . ?
C5 C4 C3 C8 175.2(3) . . . . ?
C1 C5 C4 Fe1 -60.9(2) . . . . ?
C1 C5 C4 C3 0.1(4) . . . . ?
C1 C5 C4 C9 177.1(3) . . . . ?
C1 C2 C3 Fe1 58.9(2) . . . . ?
C1 C2 C3 C4 -0.5(4) . . . . ?
C1 C2 C3 C8 -175.6(3) . . . . ?
C4 C5 C1 Fe1 59.6(2) . . . . ?
C4 C5 C1 C2 -0.4(4) . . . . ?
C4 C5 C1 C6 -177.1(3) . . . . ?
C3 C2 C1 Fe1 -58.3(2) . . . . ?
C3 C2 C1 C5 0.6(4) . . . . ?
C3 C2 C1 C6 177.3(3) . . . . ?
C15 P1 C11 C12 52.0(3) . . . . ?
C15 C14 C13 C12 -61.6(5) . . . . ?
C11 P1 C15 C14 -50.0(3) . . . . ?
C11 C12 C13 C14 63.5(5) . . . . ?
C10 C5 C1 Fe1 -124.2(4) . . . . ?
C10 C5 C1 C2 175.8(3) . . . . ?
C10 C5 C1 C6 -0.8(6) . . . . ?
C10 C5 C4 Fe1 122.8(4) . . . . ?
C10 C5 C4 C3 -176.2(3) . . . . ?
C10 C5 C4 C9 0.8(6) . . . . ?
C7 C2 C1 Fe1 124.6(4) . . . . ?
C7 C2 C1 C5 -176.5(3) . . . . ?
C7 C2 C1 C6 0.2(6) . . . . ?
C7 C2 C3 Fe1 -124.2(4) . . . . ?
C7 C2 C3 C4 176.4(3) . . . . ?
C7 C2 C3 C8 1.4(6) . . . . ?
C9 C4 C3 Fe1 122.0(4) . . . . ?
C9 C4 C3 C2 -176.8(3) . . . . ?
C9 C4 C3 C8 -1.9(6) . . . . ?

loop_
_exptl_oxdiff_crystal_face_indexfrac_h
_exptl_oxdiff_crystal_face_indexfrac_k
_exptl_oxdiff_crystal_face_indexfrac_l
_exptl_oxdiff_crystal_face_x
_exptl_oxdiff_crystal_face_y
_exptl_oxdiff_crystal_face_z
-4.1880 6.1337 -2.4456 -0.4569 0.1385 0.8787
3.0409 5.4318 6.0660 0.8944 -0.2617 0.3626
4.6312 -4.6610 3.6252 0.6260 -0.1877 -0.7569
-2.7773 -5.8799 -5.9390 -0.8692 0.2540 -0.4242
-4.1309 4.1626 5.4342 -0.1941 -0.6487 0.7358
4.1232 -4.2358 -5.3872 0.1922 0.6421 -0.7422
1.6205 -8.8117 1.1486 -0.0639 -0.2308 -0.9709
-3.1408 -3.6721 7.2559 -0.2809 -0.9555 -0.0903
-0.4729 -4.2774 8.5353 0.1262 -0.9363 -0.3277
-1.8167 -0.0337 9.2127 0.1290 -0.9737 0.1879
3.0694 4.5792 -6.7514 0.3271 0.9261 0.1879
1.4491 1.3593 -9.2736 -0.1322 0.9907 -0.0324
1.8932 -2.5799 8.7660 0.5357 -0.7793 -0.3251
0.4795 2.3152 9.3354 0.5494 -0.7945 0.2586
